data_9008352
loop_
_publ_author_name
'Pearson, W. B.'

_publ_section_title
;
 The Cu2Sb and related structures
;
_journal_name_full 'Zeitschrift fur Kristallographie'
_journal_page_first 23
_journal_page_last 39
_journal_volume 171
_journal_year 1985
_chemical_formula_structural Ba2As
_chemical_formula_sum 'As Ba2'
_space_group_IT_number 139
_symmetry_space_group_name_Hall '-I 4 2'
_symmetry_space_group_name_H-M 'I 4/m m m'
_cell_angle_alpha 90
_cell_angle_beta 90
_cell_angle_gamma 90
_cell_length_a 5.13
_cell_length_b 5.13
_cell_length_c 17.35999
_cell_formula_units_Z 4
_cell_volume 456.861
_database_code_amcsd 0010910
_exptl_crystal_density_diffrn 5.082
_cod_original_formula_sum 'Ba2 As'
_cod_database_code 9008352
_amcsd_formula_title Ba2As

loop_
_space_group_symop_operation_xyz
x,y,z
1/2+x,1/2+y,1/2+z
-y,-x,z
1/2-y,1/2-x,1/2+z
y,x,-z
1/2+y,1/2+x,1/2-z
y,-x,-z
1/2+y,1/2-x,1/2-z
-y,x,z
1/2-y,1/2+x,1/2+z
x,-y,z
1/2+x,1/2-y,1/2+z
-x,y,-z
1/2-x,1/2+y,1/2-z
x,y,-z
1/2+x,1/2+y,1/2-z
-x,-y,z
1/2-x,1/2-y,1/2+z
y,x,z
1/2+y,1/2+x,1/2+z
-y,-x,-z
1/2-y,1/2-x,1/2-z
-y,x,-z
1/2-y,1/2+x,1/2-z
y,-x,z
1/2+y,1/2-x,1/2+z
-x,y,z
1/2-x,1/2+y,1/2+z
x,-y,-z
1/2+x,1/2-y,1/2-z
-x,-y,-z
1/2-x,1/2-y,1/2-z

loop_
_atom_site_label
_atom_site_fract_x
_atom_site_fract_y
_atom_site_fract_z
Ba1 0.00000 0.50000 0.00000
Ba2 0.00000 0.00000 0.32500
As 0.00000 0.00000 0.13600

loop_
_cod_related_entry_id
_cod_related_entry_database
_cod_related_entry_code
1 AMCSD 0010910
